data_4518244
loop_
_publ_author_name
'Uno, Hiroto'
'Kawai, Koki'
'Shiro, Motoo'
'Shibata, Norio'

_publ_section_title
;
 Modular Synthesis of Medium-Sized Fluorinated and Nonfluorinated
 Heterocyclic Lactones by Sequential CN-Bond-Cleaving Ring Expansion under
 Pd Catalysis
;
_journal_name_full 'ACS Catalysis'
_journal_page_first 14117
_journal_page_last 14126
_journal_paper_doi 10.1021/acscatal.0c03927
_journal_year 2020
_chemical_formula_moiety 'C26 H22 F3 N O4 S'
_chemical_formula_sum 'C26 H22 F3 N O4 S'
_chemical_formula_weight 501.52
_space_group_IT_number 56
_space_group_name_Hall '-P 2ab 2ac'
_space_group_name_H-M_alt 'P c c n'
_symmetry_cell_setting orthorhombic
_symmetry_Int_Tables_number 56
_symmetry_space_group_name_Hall '-P 2ab 2ac'
_symmetry_space_group_name_H-M 'P c c n'
_atom_sites_solution_hydrogens geom
_atom_sites_solution_primary direct
_atom_sites_solution_secondary difmap
_cell_angle_alpha 90.0000
_cell_angle_beta 90.0000
_cell_angle_gamma 90.0000
_cell_formula_units_Z 8
_cell_length_a 20.9621(4)
_cell_length_b 13.2147(2)
_cell_length_c 17.0960(3)
_cell_measurement_reflns_used 35384
_cell_measurement_temperature 173
_cell_measurement_theta_max 27.47
_cell_measurement_theta_min 1.82
_cell_volume 4735.73(14)
_computing_cell_refinement 'RAPID AUTO'
_computing_data_collection 'RAPID AUTO (Rigaku, ????)'
_computing_data_reduction 'RAPID AUTO'
_computing_molecular_graphics 'CrystalStructure 4.0'
_computing_publication_material 'CrystalStructure 4.0 (Rigaku, 2010)'
_computing_structure_refinement 'SHELXL97 (Sheldrick, 2008)'
_computing_structure_solution 'SIR2004 (Burla, et al., 2005)'
_diffrn_ambient_temperature 173
_diffrn_detector_area_resol_mean 10.000
_diffrn_measured_fraction_theta_full 0.998
_diffrn_measured_fraction_theta_max 0.998
_diffrn_measurement_device_type 'Rigaku R-AXIS RAPID'
_diffrn_measurement_method \w
_diffrn_radiation_type 'Mo K\a'
_diffrn_radiation_wavelength 0.71075
_diffrn_reflns_av_R_equivalents 0.0386
_diffrn_reflns_limit_h_max 24
_diffrn_reflns_limit_h_min -27
_diffrn_reflns_limit_k_max 17
_diffrn_reflns_limit_k_min -17
_diffrn_reflns_limit_l_max 22
_diffrn_reflns_limit_l_min -22
_diffrn_reflns_number 42939
_diffrn_reflns_theta_full 27.47
_diffrn_reflns_theta_max 27.47
_diffrn_standards_number 0
_exptl_absorpt_coefficient_mu 0.194
_exptl_absorpt_correction_T_max 0.953
_exptl_absorpt_correction_T_min 0.754
_exptl_absorpt_correction_type multi-scan
_exptl_absorpt_process_details 'ABSCOR (Rigaku, 1995)'
_exptl_crystal_colour colorless
_exptl_crystal_density_diffrn 1.407
_exptl_crystal_density_method 'not measured'
_exptl_crystal_description block
_exptl_crystal_F_000 2080.00
_exptl_crystal_size_max 0.450
_exptl_crystal_size_mid 0.300
_exptl_crystal_size_min 0.250
_refine_diff_density_max 0.320
_refine_diff_density_min -0.410
_refine_ls_extinction_method none
_refine_ls_goodness_of_fit_ref 1.033
_refine_ls_hydrogen_treatment constr
_refine_ls_number_parameters 316
_refine_ls_number_reflns 5410
_refine_ls_number_restraints 0
_refine_ls_R_factor_gt 0.0401
_refine_ls_shift/su_max 0.001
_refine_ls_structure_factor_coef Fsqd
_refine_ls_weighting_details 'w = 1/[\s^2^(Fo^2^)+(0.0660P)^2^+1.2761P] where P=(Fo^2^+2Fc^2^)/3'
_refine_ls_weighting_scheme calc
_refine_ls_wR_factor_ref 0.1151
_reflns_number_gt 4373
_reflns_number_total 5410
_reflns_threshold_expression F^2^>2.0\s(F^2^)
_cod_data_source_file cs0c03927_si_003.cif
_cod_data_source_block 19080311mem
_cod_original_cell_volume 4735.73(15)
_cod_database_code 4518244

loop_
_symmetry_equiv_pos_site_id
_symmetry_equiv_pos_as_xyz
1 +X,+Y,+Z
2 1/2-X,+Y,1/2+Z
3 +X,1/2-Y,1/2+Z
4 1/2-X,1/2-Y,+Z
5 -X,-Y,-Z
6 1/2+X,-Y,1/2-Z
7 -X,1/2+Y,1/2-Z
8 1/2+X,1/2+Y,-Z

loop_
_atom_site_label
_atom_site_type_symbol
_atom_site_fract_x
_atom_site_fract_y
_atom_site_fract_z
_atom_site_U_iso_or_equiv
_atom_site_adp_type
_atom_site_occupancy
_atom_site_symmetry_multiplicity
_atom_site_calc_flag
_atom_site_refinement_flags
_atom_site_disorder_assembly
_atom_site_disorder_group
S1 S 0.50622(2) 0.18465(3) 0.15323(2) 0.03399(11) Uani 1.0 8 d . . .
F1 F 0.33129(5) 0.21611(8) 0.12648(6) 0.0491(3) Uani 1.0 8 d . . .
F2 F 0.26846(5) 0.14971(8) 0.21365(7) 0.0511(3) Uani 1.0 8 d . . .
F3 F 0.32196(6) -0.13637(8) 0.64583(6) 0.0514(3) Uani 1.0 8 d . . .
O1 O 0.38396(7) 0.31056(9) 0.24822(8) 0.0467(3) Uani 1.0 8 d . . .
O2 O 0.35034(6) 0.18373(8) 0.32716(7) 0.0395(3) Uani 1.0 8 d . . .
O3 O 0.46331(6) 0.19455(9) 0.08874(7) 0.0443(3) Uani 1.0 8 d . . .
O4 O 0.52767(7) 0.27180(9) 0.19515(8) 0.0485(4) Uani 1.0 8 d . . .
N1 N 0.46956(6) 0.11150(9) 0.21881(7) 0.0293(3) Uani 1.0 8 d . . .
C1 C 0.42565(7) 0.03601(11) 0.18930(9) 0.0291(3) Uani 1.0 8 d . . .
C2 C 0.36070(8) 0.05881(11) 0.18083(9) 0.0330(4) Uani 1.0 8 d . . .
C3 C 0.31913(8) -0.01698(13) 0.15626(11) 0.0420(4) Uani 1.0 8 d . . .
C4 C 0.34074(9) -0.11359(14) 0.14090(12) 0.0463(5) Uani 1.0 8 d . . .
C5 C 0.40469(9) -0.13554(12) 0.14955(11) 0.0429(4) Uani 1.0 8 d . . .
C6 C 0.44685(8) -0.06153(12) 0.17396(10) 0.0350(4) Uani 1.0 8 d . . .
C7 C 0.33154(8) 0.16272(13) 0.19428(10) 0.0375(4) Uani 1.0 8 d . . .
C8 C 0.36011(8) 0.22949(12) 0.25864(10) 0.0373(4) Uani 1.0 8 d . . .
C9 C 0.37725(9) 0.23120(12) 0.39618(10) 0.0425(4) Uani 1.0 8 d . . .
C10 C 0.44472(9) 0.19288(12) 0.40880(10) 0.0377(4) Uani 1.0 8 d . . .
C11 C 0.44780(7) 0.07841(11) 0.40709(9) 0.0308(3) Uani 1.0 8 d . . .
C12 C 0.47753(7) 0.02879(12) 0.34971(9) 0.0312(3) Uani 1.0 8 d . . .
C13 C 0.51308(7) 0.07696(12) 0.28301(9) 0.0326(4) Uani 1.0 8 d . . .
C14 C 0.41403(7) 0.02200(11) 0.47054(9) 0.0313(3) Uani 1.0 8 d . . .
C15 C 0.39907(7) 0.06769(12) 0.54156(9) 0.0327(4) Uani 1.0 8 d . . .
C16 C 0.36773(8) 0.01551(13) 0.60094(9) 0.0357(4) Uani 1.0 8 d . . .
C17 C 0.35220(8) -0.08372(13) 0.58793(10) 0.0383(4) Uani 1.0 8 d . . .
C18 C 0.36540(9) -0.13259(13) 0.51871(11) 0.0458(5) Uani 1.0 8 d . . .
C19 C 0.39598(9) -0.07905(13) 0.45988(10) 0.0407(4) Uani 1.0 8 d . . .
C20 C 0.57461(8) 0.11845(12) 0.12169(9) 0.0347(4) Uani 1.0 8 d . . .
C21 C 0.63208(9) 0.12897(17) 0.16125(11) 0.0495(5) Uani 1.0 8 d . . .
C22 C 0.68363(9) 0.07022(19) 0.13834(13) 0.0584(6) Uani 1.0 8 d . . .
C23 C 0.67886(9) 0.00205(16) 0.07631(12) 0.0508(5) Uani 1.0 8 d . . .
C24 C 0.62146(9) -0.00561(16) 0.03756(11) 0.0492(5) Uani 1.0 8 d . . .
C25 C 0.56961(9) 0.05211(14) 0.05959(10) 0.0430(4) Uani 1.0 8 d . . .
C26 C 0.73523(11) -0.0621(2) 0.05327(16) 0.0718(7) Uani 1.0 8 d . . .
H3 H 0.2751 -0.0019 0.1500 0.0504 Uiso 1.0 8 calc R . .
H4 H 0.3118 -0.1646 0.1245 0.0555 Uiso 1.0 8 calc R . .
H5 H 0.4198 -0.2018 0.1387 0.0515 Uiso 1.0 8 calc R . .
H6 H 0.4907 -0.0776 0.1803 0.0420 Uiso 1.0 8 calc R . .
H9A H 0.3507 0.2151 0.4424 0.0510 Uiso 1.0 8 calc R . .
H9B H 0.3777 0.3056 0.3894 0.0510 Uiso 1.0 8 calc R . .
H10A H 0.4728 0.2206 0.3675 0.0452 Uiso 1.0 8 calc R . .
H10B H 0.4606 0.2174 0.4599 0.0452 Uiso 1.0 8 calc R . .
H12 H 0.4761 -0.0430 0.3511 0.0374 Uiso 1.0 8 calc R . .
H13A H 0.5375 0.1357 0.3029 0.0391 Uiso 1.0 8 calc R . .
H13B H 0.5440 0.0276 0.2615 0.0391 Uiso 1.0 8 calc R . .
H15 H 0.4106 0.1364 0.5497 0.0392 Uiso 1.0 8 calc R . .
H16 H 0.3574 0.0477 0.6490 0.0428 Uiso 1.0 8 calc R . .
H18 H 0.3538 -0.2014 0.5114 0.0549 Uiso 1.0 8 calc R . .
H19 H 0.4048 -0.1115 0.4115 0.0489 Uiso 1.0 8 calc R . .
H21 H 0.6360 0.1756 0.2033 0.0594 Uiso 1.0 8 calc R . .
H22 H 0.7230 0.0765 0.1655 0.0700 Uiso 1.0 8 calc R . .
H24 H 0.6175 -0.0514 -0.0050 0.0591 Uiso 1.0 8 calc R . .
H25 H 0.5304 0.0462 0.0320 0.0516 Uiso 1.0 8 calc R . .
H26A H 0.7715 -0.0461 0.0872 0.0862 Uiso 1.0 8 calc R . .
H26B H 0.7242 -0.1338 0.0588 0.0862 Uiso 1.0 8 calc R . .
H26C H 0.7466 -0.0480 -0.0012 0.0862 Uiso 1.0 8 calc R . .

loop_
_atom_site_aniso_label
_atom_site_aniso_U_11
_atom_site_aniso_U_22
_atom_site_aniso_U_33
_atom_site_aniso_U_12
_atom_site_aniso_U_13
_atom_site_aniso_U_23
S1 0.0409(2) 0.02502(19) 0.0361(2) -0.00179(15) -0.00015(16) 0.00540(15)
F1 0.0595(7) 0.0383(6) 0.0495(6) 0.0138(5) -0.0097(5) 0.0087(5)
F2 0.0340(5) 0.0456(6) 0.0736(8) 0.0119(5) -0.0020(5) -0.0042(6)
F3 0.0613(7) 0.0447(6) 0.0482(6) 0.0025(5) 0.0162(5) 0.0128(5)
O1 0.0599(8) 0.0274(6) 0.0527(8) 0.0034(6) 0.0019(6) 0.0053(6)
O2 0.0484(7) 0.0276(6) 0.0425(7) 0.0043(5) 0.0000(6) 0.0027(5)
O3 0.0492(7) 0.0424(7) 0.0414(7) 0.0039(6) -0.0040(6) 0.0145(6)
O4 0.0628(8) 0.0269(6) 0.0560(8) -0.0098(6) 0.0065(7) -0.0015(6)
N1 0.0319(6) 0.0245(6) 0.0315(7) -0.0001(5) -0.0021(5) 0.0037(5)
C1 0.0325(8) 0.0246(7) 0.0302(8) 0.0004(6) -0.0023(6) 0.0030(6)
C2 0.0352(8) 0.0265(8) 0.0373(8) 0.0042(6) -0.0031(7) 0.0020(6)
C3 0.0335(8) 0.0368(9) 0.0556(11) 0.0015(7) -0.0066(8) -0.0001(8)
C4 0.0432(10) 0.0328(9) 0.0629(12) -0.0060(8) -0.0091(9) -0.0049(8)
C5 0.0470(10) 0.0242(8) 0.0574(11) 0.0043(7) -0.0050(8) -0.0031(7)
C6 0.0350(8) 0.0276(8) 0.0425(9) 0.0058(7) -0.0035(7) 0.0020(7)
C7 0.0353(8) 0.0321(8) 0.0452(9) 0.0090(7) -0.0036(7) 0.0035(7)
C8 0.0405(8) 0.0256(8) 0.0456(9) 0.0112(7) 0.0008(7) 0.0023(7)
C9 0.0599(11) 0.0250(8) 0.0427(9) 0.0040(8) 0.0059(8) -0.0026(7)
C10 0.0492(9) 0.0265(8) 0.0373(9) -0.0075(7) 0.0032(7) -0.0026(7)
C11 0.0335(8) 0.0282(7) 0.0307(7) -0.0026(6) -0.0042(6) 0.0009(6)
C12 0.0338(8) 0.0286(7) 0.0311(8) 0.0003(6) -0.0037(6) 0.0029(6)
C13 0.0321(7) 0.0351(8) 0.0305(8) 0.0007(7) -0.0032(6) 0.0029(7)
C14 0.0339(8) 0.0273(8) 0.0326(8) 0.0008(6) -0.0020(6) 0.0009(6)
C15 0.0354(8) 0.0303(8) 0.0323(8) -0.0000(7) -0.0030(6) -0.0000(6)
C16 0.0367(8) 0.0396(9) 0.0308(8) 0.0056(7) -0.0020(6) -0.0006(7)
C17 0.0387(8) 0.0369(9) 0.0394(9) 0.0039(7) 0.0049(7) 0.0096(7)
C18 0.0590(11) 0.0268(8) 0.0516(11) -0.0020(8) 0.0101(9) 0.0018(8)
C19 0.0536(10) 0.0295(8) 0.0391(9) -0.0016(8) 0.0077(8) -0.0036(7)
C20 0.0383(8) 0.0340(8) 0.0319(8) -0.0051(7) 0.0015(7) 0.0043(7)
C21 0.0404(9) 0.0650(13) 0.0431(10) -0.0084(9) -0.0024(8) -0.0060(9)
C22 0.0360(9) 0.0819(16) 0.0571(12) -0.0030(10) -0.0027(9) 0.0048(11)
C23 0.0469(10) 0.0517(11) 0.0538(11) 0.0026(9) 0.0153(9) 0.0129(9)
C24 0.0550(11) 0.0472(11) 0.0454(10) -0.0034(9) 0.0106(9) -0.0025(8)
C25 0.0439(9) 0.0476(10) 0.0376(9) -0.0045(8) -0.0009(7) -0.0032(8)
C26 0.0525(13) 0.0741(16) 0.0888(18) 0.0119(11) 0.0233(12) 0.0136(14)

loop_
_atom_type_symbol
_atom_type_description
_atom_type_scat_dispersion_real
_atom_type_scat_dispersion_imag
_atom_type_scat_source
C C 0.0033 0.0016
;
International Tables for Crystallography
(1992, Vol. C, Tables 4.2.6.8 and 6.1.1.4)
;
H H 0.0000 0.0000
;
International Tables for Crystallography
(1992, Vol. C, Table 6.1.1.4)
;
F F 0.0171 0.0103
;
International Tables for Crystallography
(1992, Vol. C, Tables 4.2.6.8 and 6.1.1.4)
;
N N 0.0061 0.0033
;
International Tables for Crystallography
(1992, Vol. C, Tables 4.2.6.8 and 6.1.1.4)
;
O O 0.0106 0.0060
;
International Tables for Crystallography
(1992, Vol. C, Tables 4.2.6.8 and 6.1.1.4)
;
S S 0.1246 0.1234
;
International Tables for Crystallography
(1992, Vol. C, Tables 4.2.6.8 and 6.1.1.4)
;

loop_
_geom_angle_atom_site_label_1
_geom_angle_atom_site_label_2
_geom_angle_atom_site_label_3
_geom_angle
_geom_angle_publ_flag
_geom_angle_site_symmetry_1
_geom_angle_site_symmetry_2
_geom_angle_site_symmetry_3
O3 S1 O4 120.75(8) yes . . .
O3 S1 N1 106.36(7) yes . . .
O3 S1 C20 108.73(8) yes . . .
O4 S1 N1 105.96(8) yes . . .
O4 S1 C20 107.29(9) yes . . .
N1 S1 C20 107.01(7) yes . . .
C8 O2 C9 117.29(13) yes . . .
S1 N1 C1 117.25(10) yes . . .
S1 N1 C13 112.86(10) yes . . .
C1 N1 C13 115.62(12) yes . . .
N1 C1 C2 120.35(13) yes . . .
N1 C1 C6 120.13(14) yes . . .
C2 C1 C6 119.40(14) yes . . .
C1 C2 C3 118.97(14) yes . . .
C1 C2 C7 124.67(14) yes . . .
C3 C2 C7 116.33(15) yes . . .
C2 C3 C4 121.16(16) yes . . .
C3 C4 C5 119.55(17) yes . . .
C4 C5 C6 120.31(16) yes . . .
C1 C6 C5 120.60(16) yes . . .
F1 C7 F2 105.50(13) yes . . .
F1 C7 C2 109.99(14) yes . . .
F1 C7 C8 108.39(14) yes . . .
F2 C7 C2 108.08(14) yes . . .
F2 C7 C8 105.97(14) yes . . .
C2 C7 C8 118.13(14) yes . . .
O1 C8 O2 126.95(16) yes . . .
O1 C8 C7 124.92(16) yes . . .
O2 C8 C7 108.03(14) yes . . .
O2 C9 C10 109.50(14) yes . . .
C9 C10 C11 111.73(14) yes . . .
C10 C11 C12 121.67(15) yes . . .
C10 C11 C14 117.65(14) yes . . .
C12 C11 C14 120.64(14) yes . . .
C11 C12 C13 125.52(15) yes . . .
N1 C13 C12 112.50(12) yes . . .
C11 C14 C15 121.57(14) yes . . .
C11 C14 C19 120.62(14) yes . . .
C15 C14 C19 117.81(15) yes . . .
C14 C15 C16 121.85(15) yes . . .
C15 C16 C17 117.91(15) yes . . .
F3 C17 C16 118.71(15) yes . . .
F3 C17 C18 118.52(15) yes . . .
C16 C17 C18 122.77(16) yes . . .
C17 C18 C19 118.50(16) yes . . .
C14 C19 C18 121.15(16) yes . . .
S1 C20 C21 120.44(13) yes . . .
S1 C20 C25 119.22(14) yes . . .
C21 C20 C25 120.26(17) yes . . .
C20 C21 C22 118.84(19) yes . . .
C21 C22 C23 121.35(18) yes . . .
C22 C23 C24 118.41(19) yes . . .
C22 C23 C26 120.38(19) yes . . .
C24 C23 C26 121.2(2) yes . . .
C23 C24 C25 121.07(19) yes . . .
C20 C25 C24 120.06(17) yes . . .
C2 C3 H3 119.418 no . . .
C4 C3 H3 119.420 no . . .
C3 C4 H4 120.231 no . . .
C5 C4 H4 120.221 no . . .
C4 C5 H5 119.838 no . . .
C6 C5 H5 119.848 no . . .
C1 C6 H6 119.695 no . . .
C5 C6 H6 119.700 no . . .
O2 C9 H9A 109.766 no . . .
O2 C9 H9B 109.766 no . . .
C10 C9 H9A 109.780 no . . .
C10 C9 H9B 109.787 no . . .
H9A C9 H9B 108.227 no . . .
C9 C10 H10A 109.276 no . . .
C9 C10 H10B 109.274 no . . .
C11 C10 H10A 109.272 no . . .
C11 C10 H10B 109.271 no . . .
H10A C10 H10B 107.935 no . . .
C11 C12 H12 117.246 no . . .
C13 C12 H12 117.237 no . . .
N1 C13 H13A 109.096 no . . .
N1 C13 H13B 109.100 no . . .
C12 C13 H13A 109.098 no . . .
C12 C13 H13B 109.103 no . . .
H13A C13 H13B 107.831 no . . .
C14 C15 H15 119.071 no . . .
C16 C15 H15 119.082 no . . .
C15 C16 H16 121.046 no . . .
C17 C16 H16 121.041 no . . .
C17 C18 H18 120.758 no . . .
C19 C18 H18 120.742 no . . .
C14 C19 H19 119.425 no . . .
C18 C19 H19 119.429 no . . .
C20 C21 H21 120.577 no . . .
C22 C21 H21 120.584 no . . .
C21 C22 H22 119.323 no . . .
C23 C22 H22 119.327 no . . .
C23 C24 H24 119.466 no . . .
C25 C24 H24 119.463 no . . .
C20 C25 H25 119.970 no . . .
C24 C25 H25 119.970 no . . .
C23 C26 H26A 109.462 no . . .
C23 C26 H26B 109.480 no . . .
C23 C26 H26C 109.477 no . . .
H26A C26 H26B 109.466 no . . .
H26A C26 H26C 109.465 no . . .
H26B C26 H26C 109.477 no . . .

loop_
_geom_bond_atom_site_label_1
_geom_bond_atom_site_label_2
_geom_bond_distance
_geom_bond_publ_flag
_geom_bond_site_symmetry_1
_geom_bond_site_symmetry_2
S1 O3 1.4289(13) yes . .
S1 O4 1.4290(14) yes . .
S1 N1 1.6679(13) yes . .
S1 C20 1.7639(17) yes . .
F1 C7 1.357(2) yes . .
F2 C7 1.374(2) yes . .
F3 C17 1.366(2) yes . .
O1 C8 1.196(2) yes . .
O2 C8 1.334(2) yes . .
O2 C9 1.451(2) yes . .
N1 C1 1.4481(19) yes . .
N1 C13 1.498(2) yes . .
C1 C2 1.402(3) yes . .
C1 C6 1.388(3) yes . .
C2 C3 1.392(3) yes . .
C2 C7 1.521(3) yes . .
C3 C4 1.380(3) yes . .
C4 C5 1.379(3) yes . .
C5 C6 1.383(3) yes . .
C7 C8 1.532(3) yes . .
C9 C10 1.518(3) yes . .
C10 C11 1.514(3) yes . .
C11 C12 1.334(3) yes . .
C11 C14 1.494(3) yes . .
C12 C13 1.504(3) yes . .
C14 C15 1.392(3) yes . .
C14 C19 1.400(3) yes . .
C15 C16 1.392(3) yes . .
C16 C17 1.369(3) yes . .
C17 C18 1.376(3) yes . .
C18 C19 1.387(3) yes . .
C20 C21 1.389(3) yes . .
C20 C25 1.381(3) yes . .
C21 C22 1.387(3) yes . .
C22 C23 1.395(4) yes . .
C23 C24 1.377(3) yes . .
C23 C26 1.506(4) yes . .
C24 C25 1.380(3) yes . .
C3 H3 0.950 no . .
C4 H4 0.950 no . .
C5 H5 0.950 no . .
C6 H6 0.950 no . .
C9 H9A 0.990 no . .
C9 H9B 0.990 no . .
C10 H10A 0.990 no . .
C10 H10B 0.990 no . .
C12 H12 0.950 no . .
C13 H13A 0.990 no . .
C13 H13B 0.990 no . .
C15 H15 0.950 no . .
C16 H16 0.950 no . .
C18 H18 0.950 no . .
C19 H19 0.950 no . .
C21 H21 0.950 no . .
C22 H22 0.950 no . .
C24 H24 0.950 no . .
C25 H25 0.950 no . .
C26 H26A 0.980 no . .
C26 H26B 0.980 no . .
C26 H26C 0.980 no . .

loop_
_geom_contact_atom_site_label_1
_geom_contact_atom_site_label_2
_geom_contact_distance
_geom_contact_publ_flag
_geom_contact_site_symmetry_1
_geom_contact_site_symmetry_2
S1 O1 3.4603(15) no . .
S1 C2 3.5061(17) no . .
S1 C6 3.5011(17) no . .
F1 O1 2.6662(17) no . .
F1 O2 3.4804(16) no . .
F1 O3 2.8559(17) no . .
F1 N1 3.5782(17) no . .
F1 C1 3.2757(18) no . .
F1 C3 3.132(2) no . .
F2 O1 3.2756(18) no . .
F2 O2 2.6294(17) no . .
F2 C3 2.635(2) no . .
O1 O3 3.5427(19) no . .
O1 O4 3.188(2) no . .
O1 N1 3.2237(18) no . .
O1 C2 3.5543(19) no . .
O1 C9 2.742(3) no . .
O1 C10 3.403(3) no . .
O2 N1 3.2539(18) no . .
O2 C1 3.4435(19) no . .
O2 C2 3.0051(19) no . .
O2 C11 2.8245(19) no . .
O2 C12 3.384(2) no . .
O2 C14 3.5155(19) no . .
O3 C1 2.8228(19) no . .
O3 C2 3.213(2) no . .
O3 C7 3.326(2) no . .
O3 C25 2.959(3) no . .
O4 C13 2.997(2) no . .
O4 C21 2.948(3) no . .
N1 C7 3.001(2) no . .
N1 C8 2.856(2) no . .
N1 C10 3.461(2) no . .
N1 C11 3.280(2) no . .
N1 C21 3.554(3) no . .
N1 C25 3.525(3) no . .
C1 C4 2.786(3) no . .
C1 C8 3.135(3) no . .
C1 C12 2.952(3) no . .
C1 C20 3.503(3) no . .
C2 C5 2.781(3) no . .
C3 C6 2.758(3) no . .
C6 C12 3.296(3) no . .
C6 C13 2.958(3) no . .
C6 C25 3.564(3) no . .
C8 C10 3.158(3) no . .
C9 C12 3.493(3) no . .
C9 C14 3.139(3) no . .
C9 C15 3.325(3) no . .
C10 C13 3.004(3) no . .
C10 C15 2.967(3) no . .
C12 C19 2.916(3) no . .
C13 C20 3.094(3) no . .
C13 C21 3.321(3) no . .
C14 C17 2.768(3) no . .
C15 C18 2.767(3) no . .
C16 C19 2.780(3) no . .
C20 C23 2.783(3) no . .
C21 C24 2.772(3) no . .
C22 C25 2.754(3) no . .
F1 F1 3.5238(15) no . 4_555
F1 F2 3.1204(15) no . 4_555
F1 C15 3.5056(19) no . 3_554
F2 F1 3.1204(15) no . 4_555
F2 F2 2.7613(15) no . 4_555
F2 O1 3.2914(18) no . 4_555
F2 C7 3.263(2) no . 4_555
F2 C8 3.225(2) no . 4_555
F3 C3 3.357(2) no . 2_555
F3 C4 3.425(3) no . 2_555
F3 C4 3.329(3) no . 3_545
F3 C5 3.478(2) no . 3_545
F3 C21 3.437(3) no . 5_656
O1 F2 3.2914(18) no . 4_555
O1 C16 3.426(2) no . 3_554
O2 C26 3.548(3) no . 6_455
O3 C10 3.439(2) no . 3_554
O3 C15 3.512(2) no . 3_554
O4 C5 3.249(3) no . 7_655
O4 C6 3.185(2) no . 7_655
O4 C12 3.483(2) no . 7_655
C3 F3 3.357(2) no . 2_554
C3 C24 3.552(3) no . 5_655
C4 F3 3.425(3) no . 2_554
C4 F3 3.329(3) no . 3_544
C4 C24 3.524(3) no . 5_655
C5 F3 3.478(2) no . 3_544
C5 O4 3.249(3) no . 7_645
C6 O4 3.185(2) no . 7_645
C7 F2 3.263(2) no . 4_555
C8 F2 3.225(2) no . 4_555
C10 O3 3.439(2) no . 3_555
C12 O4 3.483(2) no . 7_645
C12 C15 3.431(3) no . 5_656
C12 C16 3.402(3) no . 5_656
C13 C16 3.416(3) no . 5_656
C13 C17 3.585(3) no . 5_656
C15 F1 3.5056(19) no . 3_555
C15 O3 3.512(2) no . 3_555
C15 C12 3.431(3) no . 5_656
C16 O1 3.426(2) no . 3_555
C16 C12 3.402(3) no . 5_656
C16 C13 3.416(3) no . 5_656
C17 C13 3.585(3) no . 5_656
C21 F3 3.437(3) no . 5_656
C24 C3 3.552(3) no . 5_655
C24 C4 3.524(3) no . 5_655
C26 O2 3.548(3) no . 6_555
S1 H6 3.5110 no . .
S1 H13A 2.7195 no . .
S1 H13B 2.8913 no . .
S1 H21 2.8547 no . .
S1 H25 2.8109 no . .
F1 H3 3.1382 no . .
F2 H3 2.2846 no . .
F3 H16 2.5445 no . .
F3 H18 2.5433 no . .
O1 H9B 2.4180 no . .
O1 H10A 3.0072 no . .
O2 H10A 2.7030 no . .
O2 H10B 3.2701 no . .
O3 H25 2.6009 no . .
O4 H10A 3.2342 no . .
O4 H13A 2.5826 no . .
O4 H13B 3.4374 no . .
O4 H21 2.6066 no . .
N1 H6 2.6216 no . .
N1 H10A 2.9229 no . .
N1 H12 3.0506 no . .
N1 H25 3.5459 no . .
C1 H3 3.2650 no . .
C1 H5 3.2621 no . .
C1 H12 3.1407 no . .
C1 H13A 3.3171 no . .
C1 H13B 2.7733 no . .
C1 H25 3.4749 no . .
C2 H4 3.2710 no . .
C2 H6 3.2676 no . .
C3 H5 3.2423 no . .
C4 H6 3.2505 no . .
C5 H3 3.2397 no . .
C6 H4 3.2541 no . .
C6 H12 3.0999 no . .
C6 H13B 2.7885 no . .
C6 H25 3.3146 no . .
C7 H3 2.5896 no . .
C8 H9A 3.1540 no . .
C8 H9B 2.4790 no . .
C8 H10A 3.0101 no . .
C9 H15 2.9915 no . .
C10 H12 3.3354 no . .
C10 H13A 2.7615 no . .
C10 H15 2.6219 no . .
C11 H9A 2.7874 no . .
C11 H9B 3.3559 no . .
C11 H13A 2.6977 no . .
C11 H13B 3.2728 no . .
C11 H15 2.6728 no . .
C11 H19 2.6675 no . .
C12 H6 3.2310 no . .
C12 H10A 2.5544 no . .
C12 H10B 3.1447 no . .
C12 H19 2.6222 no . .
C13 H6 2.7335 no . .
C13 H10A 2.5296 no . .
C13 H21 3.1935 no . .
C14 H9A 2.9161 no . .
C14 H10A 3.3925 no . .
C14 H10B 2.7671 no . .
C14 H12 2.5692 no . .
C14 H16 3.2909 no . .
C14 H18 3.2862 no . .
C15 H9A 2.7738 no . .
C15 H10B 2.7439 no . .
C15 H19 3.2506 no . .
C16 H18 3.2632 no . .
C17 H15 3.2228 no . .
C17 H19 3.2326 no . .
C18 H16 3.2660 no . .
C19 H12 2.5506 no . .
C19 H15 3.2498 no . .
C20 H6 3.2872 no . .
C20 H13A 3.2028 no . .
C20 H13B 2.7506 no . .
C20 H22 3.2467 no . .
C20 H24 3.2461 no . .
C21 H13A 3.1318 no . .
C21 H13B 2.8531 no . .
C21 H25 3.2586 no . .
C22 H24 3.2422 no . .
C22 H26A 2.5538 no . .
C22 H26B 3.1364 no . .
C22 H26C 3.1431 no . .
C23 H21 3.2828 no . .
C23 H25 3.2548 no . .
C24 H22 3.2385 no . .
C24 H26A 3.3021 no . .
C24 H26B 2.7639 no . .
C24 H26C 2.7639 no . .
C25 H6 3.1512 no . .
C25 H13B 3.5085 no . .
C25 H21 3.2610 no . .
C26 H22 2.6642 no . .
C26 H24 2.6655 no . .
H3 H4 2.3248 no . .
H4 H5 2.3303 no . .
H5 H6 2.3262 no . .
H6 H12 2.9714 no . .
H6 H13B 2.2598 no . .
H6 H25 3.1299 no . .
H9A H10A 2.8637 no . .
H9A H10B 2.3237 no . .
H9A H15 2.4539 no . .
H9B H10A 2.3190 no . .
H9B H10B 2.4146 no . .
H10A H12 3.4954 no . .
H10A H13A 2.0761 no . .
H10A H13B 3.4653 no . .
H10A H15 3.5564 no . .
H10B H13A 3.3110 no . .
H10B H15 2.1460 no . .
H12 H13A 2.8131 no . .
H12 H13B 2.2899 no . .
H12 H19 2.0291 no . .
H13A H21 2.7291 no . .
H13B H21 2.9215 no . .
H15 H16 2.3438 no . .
H18 H19 2.3392 no . .
H21 H22 2.3356 no . .
H22 H26A 2.3345 no . .
H22 H26B 3.3234 no . .
H22 H26C 3.3278 no . .
H24 H25 2.3222 no . .
H24 H26A 3.5944 no . .
H24 H26B 2.7170 no . .
H24 H26C 2.7084 no . .
S1 H15 3.5694 no . 3_554
S1 H19 3.4579 no . 7_655
F1 H9A 3.3004 no . 3_554
F1 H15 2.8778 no . 3_554
F1 H16 3.1918 no . 3_554
F1 H24 3.1942 no . 5_655
F1 H26B 3.5462 no . 5_655
F1 H26C 3.4912 no . 5_655
F2 H16 3.1628 no . 2_554
F3 H3 2.7025 no . 2_555
F3 H4 2.8517 no . 2_555
F3 H4 2.6634 no . 3_545
F3 H5 2.9658 no . 3_545
F3 H13A 3.0744 no . 5_656
F3 H13B 3.5312 no . 5_656
F3 H21 2.7748 no . 5_656
F3 H22 3.4529 no . 5_656
O1 H6 3.2524 no . 7_655
O1 H13B 3.2460 no . 7_655
O1 H15 3.5094 no . 3_554
O1 H16 2.5872 no . 3_554
O2 H26A 2.8597 no . 6_455
O2 H26B 3.3504 no . 6_455
O2 H26B 3.4724 no . 7_655
O3 H10B 2.4914 no . 3_554
O3 H15 2.5799 no . 3_554
O3 H24 2.9149 no . 5_655
O4 H5 3.0664 no . 7_655
O4 H6 2.9401 no . 7_655
O4 H12 2.5728 no . 7_655
O4 H19 2.7757 no . 7_655
C1 H24 3.2838 no . 5_655
C2 H24 3.0416 no . 5_655
C3 H24 3.0439 no . 5_655
C3 H26C 3.1083 no . 5_655
C4 H18 3.3093 no . 3_544
C4 H24 3.3037 no . 5_655
C5 H10A 3.2080 no . 7_645
C5 H13A 3.3566 no . 7_645
C5 H18 3.3698 no . 3_544
C5 H24 3.5244 no . 5_655
C5 H25 3.5884 no . 5_655
C6 H10A 3.4099 no . 7_645
C6 H24 3.5193 no . 5_655
C6 H25 3.5589 no . 5_655
C8 H16 3.4906 no . 3_554
C9 H24 3.4250 no . 7_655
C9 H26A 3.3126 no . 6_455
C9 H26B 3.5413 no . 6_455
C9 H26B 2.8808 no . 7_655
C10 H5 3.2645 no . 7_655
C13 H5 3.5094 no . 7_655
C13 H16 3.3813 no . 5_656
C14 H26A 3.1623 no . 6_455
C14 H26C 3.5645 no . 6_455
C15 H12 3.2121 no . 5_656
C15 H26A 3.4753 no . 6_455
C15 H26C 3.2791 no . 6_455
C16 H3 3.1180 no . 2_555
C16 H12 3.3938 no . 5_656
C16 H13A 3.2628 no . 5_656
C16 H13B 3.0461 no . 5_656
C16 H26C 3.0875 no . 6_455
C17 H3 3.0686 no . 2_555
C17 H4 3.4880 no . 3_545
C17 H5 3.2855 no . 3_545
C17 H13A 3.0503 no . 5_656
C17 H13B 3.4510 no . 5_656
C17 H26C 3.1815 no . 6_455
C18 H4 3.4223 no . 3_545
C18 H5 3.2089 no . 3_545
C18 H26A 3.5679 no . 6_455
C18 H26C 3.4614 no . 6_455
C19 H26A 3.1922 no . 6_455
C23 H9B 2.9138 no . 7_645
C24 H9B 2.7899 no . 7_645
C24 H25 3.4410 no . 5_655
C25 H9B 3.5483 no . 7_645
C25 H25 2.9219 no . 5_655
C26 H3 3.5824 no . 5_655
C26 H9A 3.1551 no . 6_555
C26 H9A 3.4530 no . 7_645
C26 H9B 3.1026 no . 7_645
H3 F3 2.7025 no . 2_554
H3 C16 3.1180 no . 2_554
H3 C17 3.0686 no . 2_554
H3 C26 3.5824 no . 5_655
H3 H16 2.8552 no . 2_554
H3 H22 3.4821 no . 6_455
H3 H24 3.4209 no . 5_655
H3 H26C 2.6659 no . 5_655
H4 F3 2.8517 no . 2_554
H4 F3 2.6634 no . 3_544
H4 C17 3.4880 no . 3_544
H4 C18 3.4223 no . 3_544
H4 H4 3.4348 no . 4_545
H4 H18 2.7651 no . 3_544
H5 F3 2.9658 no . 3_544
H5 O4 3.0664 no . 7_645
H5 C10 3.2645 no . 7_645
H5 C13 3.5094 no . 7_645
H5 C17 3.2855 no . 3_544
H5 C18 3.2089 no . 3_544
H5 H10A 2.4748 no . 7_645
H5 H10B 3.2029 no . 7_645
H5 H13A 2.5312 no . 7_645
H5 H18 2.8781 no . 3_544
H5 H21 3.3609 no . 7_645
H6 O1 3.2524 no . 7_645
H6 O4 2.9401 no . 7_645
H6 H9B 3.3774 no . 7_645
H6 H10A 2.8925 no . 7_645
H9A F1 3.3004 no . 3_555
H9A C26 3.1551 no . 6_455
H9A C26 3.4530 no . 7_655
H9A H24 3.3338 no . 7_655
H9A H26A 2.8281 no . 6_455
H9A H26B 2.8613 no . 6_455
H9A H26B 2.5410 no . 7_655
H9A H26C 3.2628 no . 6_455
H9B C23 2.9138 no . 7_655
H9B C24 2.7899 no . 7_655
H9B C25 3.5483 no . 7_655
H9B C26 3.1026 no . 7_655
H9B H6 3.3774 no . 7_655
H9B H24 2.7368 no . 7_655
H9B H26B 2.4477 no . 7_655
H10A C5 3.2080 no . 7_655
H10A C6 3.4099 no . 7_655
H10A H5 2.4748 no . 7_655
H10A H6 2.8925 no . 7_655
H10B O3 2.4914 no . 3_555
H10B H5 3.2029 no . 7_655
H10B H24 3.5512 no . 7_655
H12 O4 2.5728 no . 7_645
H12 C15 3.2121 no . 5_656
H12 C16 3.3938 no . 5_656
H12 H15 3.1680 no . 5_656
H12 H16 3.4895 no . 5_656
H13A F3 3.0744 no . 5_656
H13A C5 3.3566 no . 7_655
H13A C16 3.2628 no . 5_656
H13A C17 3.0503 no . 5_656
H13A H5 2.5312 no . 7_655
H13A H16 3.3775 no . 5_656
H13B F3 3.5312 no . 5_656
H13B O1 3.2460 no . 7_645
H13B C16 3.0461 no . 5_656
H13B C17 3.4510 no . 5_656
H13B H16 2.7571 no . 5_656
H15 S1 3.5694 no . 3_555
H15 F1 2.8778 no . 3_555
H15 O1 3.5094 no . 3_555
H15 O3 2.5799 no . 3_555
H15 H12 3.1680 no . 5_656
H16 F1 3.1918 no . 3_555
H16 F2 3.1628 no . 2_555
H16 O1 2.5872 no . 3_555
H16 C8 3.4906 no . 3_555
H16 C13 3.3813 no . 5_656
H16 H3 2.8552 no . 2_555
H16 H12 3.4895 no . 5_656
H16 H13A 3.3775 no . 5_656
H16 H13B 2.7571 no . 5_656
H16 H26C 3.4314 no . 6_455
H18 C4 3.3093 no . 3_545
H18 C5 3.3698 no . 3_545
H18 H4 2.7651 no . 3_545
H18 H5 2.8781 no . 3_545
H19 S1 3.4579 no . 7_645
H19 O4 2.7757 no . 7_645
H19 H21 3.5353 no . 7_645
H19 H26A 3.4853 no . 6_455
H21 F3 2.7748 no . 5_656
H21 H5 3.3609 no . 7_655
H21 H19 3.5353 no . 7_655
H22 F3 3.4529 no . 5_656
H22 H3 3.4821 no . 6_555
H24 F1 3.1942 no . 5_655
H24 O3 2.9149 no . 5_655
H24 C1 3.2838 no . 5_655
H24 C2 3.0416 no . 5_655
H24 C3 3.0439 no . 5_655
H24 C4 3.3037 no . 5_655
H24 C5 3.5244 no . 5_655
H24 C6 3.5193 no . 5_655
H24 C9 3.4250 no . 7_645
H24 H3 3.4209 no . 5_655
H24 H9A 3.3338 no . 7_645
H24 H9B 2.7368 no . 7_645
H24 H10B 3.5512 no . 7_645
H24 H25 3.1358 no . 5_655
H25 C5 3.5884 no . 5_655
H25 C6 3.5589 no . 5_655
H25 C24 3.4410 no . 5_655
H25 C25 2.9219 no . 5_655
H25 H24 3.1358 no . 5_655
H25 H25 2.0775 no . 5_655
H26A O2 2.8597 no . 6_555
H26A C9 3.3126 no . 6_555
H26A C14 3.1623 no . 6_555
H26A C15 3.4753 no . 6_555
H26A C18 3.5679 no . 6_555
H26A C19 3.1922 no . 6_555
H26A H9A 2.8281 no . 6_555
H26A H19 3.4853 no . 6_555
H26B F1 3.5462 no . 5_655
H26B O2 3.3504 no . 6_555
H26B O2 3.4724 no . 7_645
H26B C9 3.5413 no . 6_555
H26B C9 2.8808 no . 7_645
H26B H9A 2.8613 no . 6_555
H26B H9A 2.5410 no . 7_645
H26B H9B 2.4477 no . 7_645
H26B H26B 3.2569 no . 4_645
H26C F1 3.4912 no . 5_655
H26C C3 3.1083 no . 5_655
H26C C14 3.5645 no . 6_555
H26C C15 3.2791 no . 6_555
H26C C16 3.0875 no . 6_555
H26C C17 3.1815 no . 6_555
H26C C18 3.4614 no . 6_555
H26C H3 2.6659 no . 5_655
H26C H9A 3.2628 no . 6_555
H26C H16 3.4314 no . 6_555

loop_
_geom_torsion_atom_site_label_1
_geom_torsion_atom_site_label_2
_geom_torsion_atom_site_label_3
_geom_torsion_atom_site_label_4
_geom_torsion
_geom_torsion_publ_flag
_geom_torsion_site_symmetry_1
_geom_torsion_site_symmetry_2
_geom_torsion_site_symmetry_3
_geom_torsion_site_symmetry_4
O3 S1 N1 C1 30.51(11) no . . . .
O3 S1 N1 C13 168.66(8) no . . . .
O3 S1 C20 C21 156.73(11) no . . . .
O3 S1 C20 C25 -26.49(14) no . . . .
O4 S1 N1 C1 160.16(9) no . . . .
O4 S1 N1 C13 -61.69(10) no . . . .
O4 S1 C20 C21 24.59(14) no . . . .
O4 S1 C20 C25 -158.63(11) no . . . .
N1 S1 C20 C21 -88.76(12) no . . . .
N1 S1 C20 C25 88.01(12) no . . . .
C20 S1 N1 C1 -85.58(10) no . . . .
C20 S1 N1 C13 52.57(10) no . . . .
C8 O2 C9 C10 -88.63(15) no . . . .
C9 O2 C8 O1 -7.2(3) no . . . .
C9 O2 C8 C7 176.27(12) no . . . .
S1 N1 C1 C2 -91.65(14) no . . . .
S1 N1 C1 C6 92.52(14) no . . . .
S1 N1 C13 C12 168.70(8) no . . . .
C1 N1 C13 C12 -52.43(16) no . . . .
C13 N1 C1 C2 131.34(13) no . . . .
C13 N1 C1 C6 -44.50(18) no . . . .
N1 C1 C2 C3 -176.62(12) no . . . .
N1 C1 C2 C7 5.3(3) no . . . .
N1 C1 C6 C5 176.71(13) no . . . .
C2 C1 C6 C5 0.8(3) no . . . .
C6 C1 C2 C3 -0.8(3) no . . . .
C6 C1 C2 C7 -178.82(13) no . . . .
C1 C2 C3 C4 0.5(3) no . . . .
C1 C2 C7 F1 90.68(18) no . . . .
C1 C2 C7 F2 -154.61(14) no . . . .
C1 C2 C7 C8 -34.4(3) no . . . .
C3 C2 C7 F1 -87.43(17) no . . . .
C3 C2 C7 F2 27.3(2) no . . . .
C3 C2 C7 C8 147.46(14) no . . . .
C7 C2 C3 C4 178.76(14) no . . . .
C2 C3 C4 C5 -0.4(3) no . . . .
C3 C4 C5 C6 0.4(3) no . . . .
C4 C5 C6 C1 -0.7(3) no . . . .
F1 C7 C8 O1 -7.1(3) no . . . .
F1 C7 C8 O2 169.58(12) no . . . .
F2 C7 C8 O1 -119.90(17) no . . . .
F2 C7 C8 O2 56.75(16) no . . . .
C2 C7 C8 O1 118.83(18) no . . . .
C2 C7 C8 O2 -64.52(18) no . . . .
O2 C9 C10 C11 -50.69(17) no . . . .
C9 C10 C11 C12 112.32(16) no . . . .
C9 C10 C11 C14 -65.32(17) no . . . .
C10 C11 C12 C13 2.5(3) no . . . .
C10 C11 C14 C15 -21.4(2) no . . . .
C10 C11 C14 C19 158.15(13) no . . . .
C12 C11 C14 C15 160.95(13) no . . . .
C12 C11 C14 C19 -19.5(2) no . . . .
C14 C11 C12 C13 -179.88(12) no . . . .
C11 C12 C13 N1 -80.98(19) no . . . .
C11 C14 C15 C16 -179.88(12) no . . . .
C11 C14 C19 C18 179.11(13) no . . . .
C15 C14 C19 C18 -1.3(3) no . . . .
C19 C14 C15 C16 0.6(3) no . . . .
C14 C15 C16 C17 0.6(3) no . . . .
C15 C16 C17 F3 179.40(14) no . . . .
C15 C16 C17 C18 -1.0(3) no . . . .
F3 C17 C18 C19 179.86(14) no . . . .
C16 C17 C18 C19 0.3(3) no . . . .
C17 C18 C19 C14 0.9(3) no . . . .
S1 C20 C21 C22 175.35(12) no . . . .
S1 C20 C25 C24 -175.47(11) no . . . .
C21 C20 C25 C24 1.3(3) no . . . .
C25 C20 C21 C22 -1.4(3) no . . . .
C20 C21 C22 C23 0.6(3) no . . . .
C21 C22 C23 C24 0.3(4) no . . . .
C21 C22 C23 C26 -179.09(18) no . . . .
C22 C23 C24 C25 -0.4(3) no . . . .
C26 C23 C24 C25 178.99(18) no . . . .
C23 C24 C25 C20 -0.4(3) no . . . .
